data_7064158
loop_
_publ_author_name
'Bardonov, Daniil'
'Nasyrova, Darina'
'Metlin, Mikhail T.'
'Minyaev, Mikhail E.'
'Taydakov, Ilya V.'
'Roitershtein, Dmitrii M.'

_publ_section_title
;
 Synthesis, Structural and Photophysical Studies of Mono-and Dinuclear
 Alkali Metal 2,6-dibenzhydryl-4-methylphenolates
;
_journal_name_full 'New Journal of Chemistry'
_journal_paper_doi 10.1039/D5NJ03734D
_journal_year 2026
_chemical_formula_moiety 'C76 H64 Li2 N2 O2, 4(C5 H5 N)'
_chemical_formula_sum 'C96 H84 Li2 N6 O2'
_chemical_formula_weight 1367.57
_space_group_crystal_system monoclinic
_space_group_IT_number 15
_space_group_name_Hall '-C 2yc'
_space_group_name_H-M_alt 'C 1 2/c 1'
_atom_sites_solution_hydrogens mixed
_atom_sites_solution_primary dual
_atom_sites_solution_secondary difmap
_audit_creation_date 2025-12-03
_audit_creation_method
;
Olex2 1.5-ac7-016
(compiled 2025.05.29 svn.r8cd99b3d for Rigaku Oxford Diffraction, GUI svn.r7254)
;
_audit_update_record
;
2025-12-03 deposited with the CCDC.	2025-12-08 downloaded from the CCDC.
;
_cell_angle_alpha 90
_cell_angle_beta 100.6426(5)
_cell_angle_gamma 90
_cell_formula_units_Z 4
_cell_length_a 27.85728(16)
_cell_length_b 17.91332(8)
_cell_length_c 15.50682(8)
_cell_measurement_reflns_used 39252
_cell_measurement_temperature 99.9(5)
_cell_measurement_theta_max 79.3690
_cell_measurement_theta_min 2.9410
_cell_volume 7605.05(7)
_computing_cell_refinement 'CrysAlisPro 1.171.42.102a (Rigaku OD, 2023)'
_computing_data_collection 'CrysAlisPro 1.171.42.102a (Rigaku OD, 2023)'
_computing_data_reduction 'CrysAlisPro 1.171.42.102a (Rigaku OD, 2023)'
_computing_molecular_graphics 'Olex2 1.5-ac7-016 (Dolomanov et al., 2009)'
_computing_publication_material 'Olex2 1.5-ac7-016 (Dolomanov et al., 2009)'
_computing_structure_refinement 'SHELXL 2018/3 (Sheldrick, 2015)'
_computing_structure_solution 'SHELXT 2014/5 (Sheldrick, 2015)'
_diffrn_ambient_environment N~2~
_diffrn_ambient_temperature 99.9(5)
_diffrn_detector 'Hybrid Pixel Array Detector'
_diffrn_detector_area_resol_mean 10.0000
_diffrn_detector_type HyPix
_diffrn_measured_fraction_theta_full 0.999
_diffrn_measured_fraction_theta_max 0.991
_diffrn_measurement_details
;
List of Runs (angles in degrees, time in seconds):

  # Type    Start    End  Width  t~exp~   \w     \q     \k     \f   Frames
#--------------------------------------------------------------------------
  1  \w    -26.00  26.00   0.50    1.50    --  -48.68  19.00  22.00  104
  2  \w   -122.00 -39.00   0.50    1.50    --  -48.68 -19.00-145.00  166
  3  \w    -25.00  26.00   0.50    1.50    --   48.68 -19.00-145.00  102
  4  \w     39.00 123.00   0.50    1.50    --   48.68  19.00  22.00  168
  5  \w   -163.00 -79.00   0.50    4.00    --  -90.00 -19.00-145.00  168
  6  \w    102.00 178.00   0.50    4.00    --  111.50  19.00  22.00  152
  7  \w    -26.00  26.00   0.50    1.50    --  -48.68  19.00-180.00  104
  8  \w     34.00  93.00   0.50    1.50    --   48.68-125.00-150.00  118
  9  \w    -25.00  26.00   0.50    1.50    --   48.68 -19.00  90.00  102
 10  \w    -51.00 -18.00   0.50    4.00    --  -90.00  45.00   0.00   66
 11  \w     41.00 107.00   0.50    4.00    --  111.50-105.00-142.60  132
 12  \w    101.00 178.00   0.50    4.00    --  111.50  30.00 -60.00  154
 13  \w     40.00 105.00   0.50    4.00    --  111.50 -77.00 150.00  130
 14  \w     42.00 111.00   0.50    4.00    --  111.50-125.00 150.00  138
 15  \w     40.00  71.00   0.50    4.00    --  111.50 -61.00 120.00   62
 16  \w    111.00 177.00   0.50    4.00    --  111.50  30.00-120.00  132
 17  \w    131.00 157.00   0.50    4.00    --  111.50  15.00 -90.00   52
 18  \w     63.00  89.00   0.50    4.00    --  111.50 -77.00 120.00   52
 19  \w     42.00 109.00   0.50    4.00    --  111.50-125.00 120.00  134
 20  \w    102.00 178.00   0.50    4.00    --  111.50  15.00-180.00  152
 21  \w    118.00 158.00   0.50    4.00    --  111.50  30.00 -30.00   80
 22  \w     46.00  71.00   0.50    4.00    --  111.50 -61.00 -30.00   50
 23  \w    134.00 166.00   0.50    4.00    --  111.50  30.00  90.00   64
 24  \w     42.00 102.00   0.50    4.00    --  111.50 -95.00  30.00  120
 25  \w    127.00 164.00   0.50    4.00    --  111.50 125.00-120.00   74
 26  \w    103.00 175.00   0.50    4.00    --  111.50  45.00-150.00  144
 27  \w    107.00 146.00   0.50    4.00    --  111.50 125.00-180.00   78
 28  \w     40.00  77.00   0.50    4.00    --  111.50 -77.00 -30.00   74
 29  \w    110.00 136.00   0.50    4.00    --  111.50  -2.00  33.40   52
 30  \w     74.00 104.00   0.50    4.00    --  111.50 -95.00 150.00   60
 31  \w     40.00  65.00   0.50    4.00    --  111.50 -61.00  60.00   50
 32  \w     45.00  71.00   0.50    4.00    --  111.50 -61.00  90.00   52
 33  \w     47.00  73.00   0.50    4.00    --  111.50 -83.00 160.62   52
 34  \w     90.00 135.00   0.50    4.00    --  111.50 -83.00 160.62   90
 35  \w     59.00  85.00   0.50    4.00    --  111.50 -77.00  60.00   52
 36  \w     62.00  88.00   0.50    4.00    --  111.50  -2.00  33.40   52
 37  \w    101.00 129.00   0.50    4.00    --  111.50  30.00  90.00   56
 38  \w     74.00 107.00   0.50    4.00    --  111.50-110.00 134.09   66
 39  \w     40.00  65.00   0.50    4.00    --  111.50 -61.00-150.00   50
 40  \w     40.00  66.00   0.50    4.00    --  111.50 -77.00 -60.00   52
 41  \w     61.00  87.00   0.50    4.00    --  111.50 -77.00   0.00   52
 42  \w     76.00 101.00   0.50    4.00    --  111.50 -95.00 120.00   50
 43  \w    101.00 134.00   0.50    4.00    --  111.50  45.00 -90.00   66
 44  \w    120.00 167.00   0.50    4.00    --  111.50  30.00-150.00   94
 45  \w     40.00  71.00   0.50    4.00    --  111.50 -77.00  90.00   62
 46  \w     96.00 122.00   0.50    4.00    --  111.50 -87.00  27.52   52
 47  \w     41.00  68.00   0.50    4.00    --  111.50 -61.00  30.00   54
;
_diffrn_measurement_device 'four-circle diffractometer'
_diffrn_measurement_device_type 'XtaLAB Synergy, Dualflex, HyPix'
_diffrn_measurement_method '\w scans'
_diffrn_orient_matrix_type 'CrysAlisPro convention (1999,Acta A55,543-557)'
_diffrn_orient_matrix_UB_11 0.0358078000
_diffrn_orient_matrix_UB_12 -0.0102667000
_diffrn_orient_matrix_UB_13 -0.0638475000
_diffrn_orient_matrix_UB_21 -0.0411595000
_diffrn_orient_matrix_UB_22 0.0189492000
_diffrn_orient_matrix_UB_23 -0.0777321000
_diffrn_orient_matrix_UB_31 0.0137926000
_diffrn_orient_matrix_UB_32 0.0832560000
_diffrn_orient_matrix_UB_33 0.0099483000
_diffrn_radiation_monochromator mirror
_diffrn_radiation_probe x-ray
_diffrn_radiation_type 'Cu K\a'
_diffrn_radiation_wavelength 1.54184
_diffrn_reflns_av_R_equivalents 0.0239
_diffrn_reflns_av_unetI/netI 0.0150
_diffrn_reflns_Laue_measured_fraction_full 0.999
_diffrn_reflns_Laue_measured_fraction_max 0.991
_diffrn_reflns_limit_h_max 35
_diffrn_reflns_limit_h_min -35
_diffrn_reflns_limit_k_max 22
_diffrn_reflns_limit_k_min -15
_diffrn_reflns_limit_l_max 19
_diffrn_reflns_limit_l_min -19
_diffrn_reflns_number 53587
_diffrn_reflns_point_group_measured_fraction_full 0.999
_diffrn_reflns_point_group_measured_fraction_max 0.991
_diffrn_reflns_theta_full 67.684
_diffrn_reflns_theta_max 79.549
_diffrn_reflns_theta_min 2.948
_diffrn_source 'micro-focus sealed X-ray tube'
_diffrn_source_type 'PhotonJet (Cu) X-ray Source'
_exptl_absorpt_coefficient_mu 0.544
_exptl_absorpt_correction_T_max 1.00000
_exptl_absorpt_correction_T_min 1.00000
_exptl_absorpt_correction_type sphere
_exptl_absorpt_process_details
;
CrysAlisPro 1.171.42.102a (Rigaku Oxford Diffraction, 2023)
Spherical absorption correction
using equivalent radius and absorption coefficient.
Empirical absorption correction using spherical harmonics,
implemented in SCALE3 ABSPACK scaling algorithm.
;
_exptl_crystal_colour yellow
_exptl_crystal_density_diffrn 1.194
_exptl_crystal_density_method 'not measured'
_exptl_crystal_description block
_exptl_crystal_F_000 2896
_exptl_crystal_size_max 0.367
_exptl_crystal_size_mid 0.232
_exptl_crystal_size_min 0.145
_exptl_crystal_size_rad 0.400
_refine_diff_density_max 0.355
_refine_diff_density_min -0.304
_refine_diff_density_rms 0.042
_refine_ls_extinction_coef 0.00018(2)
_refine_ls_extinction_expression Fc^*^=kFc[1+0.001xFc^2^\l^3^/sin(2\q)]^-1/4^
_refine_ls_extinction_method 'SHELXL-2025/1 (Sheldrick 2025)'
_refine_ls_goodness_of_fit_ref 1.031
_refine_ls_hydrogen_treatment mixed
_refine_ls_matrix_type full
_refine_ls_number_parameters 506
_refine_ls_number_reflns 8178
_refine_ls_number_restraints 110
_refine_ls_restrained_S_all 1.048
_refine_ls_R_factor_all 0.0487
_refine_ls_R_factor_gt 0.0473
_refine_ls_shift/su_max 0.001
_refine_ls_shift/su_mean 0.000
_refine_ls_structure_factor_coef Fsqd
_refine_ls_weighting_details 'w=1/[\s^2^(Fo^2^)+(0.0510P)^2^+7.3175P] where P=(Fo^2^+2Fc^2^)/3'
_refine_ls_weighting_scheme calc
_refine_ls_wR_factor_gt 0.1169
_refine_ls_wR_factor_ref 0.1180
_reflns_Friedel_coverage 0.000
_reflns_number_gt 7756
_reflns_number_total 8178
_reflns_threshold_expression 'I > 2\s(I)'
_cod_data_source_file d5nj03734d2.cif
_cod_data_source_block LiOArPy
_cod_database_code 7064158
_shelx_shelxl_version_number 2018/3
_chemical_oxdiff_formula C20H20O2N2Li
_chemical_oxdiff_usercomment LiOArPy
_shelx_space_group_comment
;
The symmetry employed for this shelxl refinement is uniquely defined
by the following loop, which should always be used as a source of
symmetry information in preference to the above space-group names.
They are only intended as comments.
;
_shelx_estimated_absorpt_t_max 0.925
_shelx_estimated_absorpt_t_min 0.825
_olex2_refinement_description
;
1. Fixed Uiso
 At 1.2 times of:
  All C(H) groups
 At 1.5 times of:
  All C(H,H,H) groups
2. Restrained distances
 Li1-N1A \\sim Li1-N1B
 with sigma of 0.003
 N1A-C34A \\sim N1B-C34B
 with sigma of 0.003
 C34A-C35A \\sim C34B-C35B
 with sigma of 0.003
 C35A-C36A \\sim C35B-C36B
 with sigma of 0.003
 C36A-C37A \\sim C36B-C37B
 with sigma of 0.003
 C37A-C38A \\sim C37B-C38B
 with sigma of 0.003
 C38A-N1A \\sim C38B-N1B
 with sigma of 0.003
 N1A-C35A \\sim N1B-C35B
 with sigma of 0.003
 C34A-C36A \\sim C34B-C36B
 with sigma of 0.003
 C35A-C37A \\sim C35B-C37B
 with sigma of 0.003
 C36A-C38A \\sim C36B-C38B
 with sigma of 0.003
 C37A-N1A \\sim C37B-N1B
 with sigma of 0.003
 C38A-C34A \\sim C38B-C34B
 with sigma of 0.003
 C7-C8A \\sim C7-C8B
 with sigma of 0.003
 C8A-C9A \\sim C8B-C9B
 with sigma of 0.003
 C9A-C10A \\sim C9B-C10B
 with sigma of 0.003
 C10A-C11A \\sim C10B-C11B
 with sigma of 0.003
 C11A-C12A \\sim C11B-C12B
 with sigma of 0.003
 C12A-C13A \\sim C12B-C13B
 with sigma of 0.003
 C8A-C10A \\sim C8B-C10B
 with sigma of 0.003
 C9A-C11A \\sim C9B-C11B
 with sigma of 0.003
 C10A-C12A \\sim C10B-C12B
 with sigma of 0.003
 C11A-C13A \\sim C11B-C13B
 with sigma of 0.003
 C12A-C8A \\sim C12B-C8B
 with sigma of 0.003
 C13A-C9A \\sim C13B-C9B
 with sigma of 0.003
 C7-C14A \\sim C7-C14B
 with sigma of 0.003
 C14A-C15A \\sim C14B-C15B
 with sigma of 0.003
 C15A-C16A \\sim C15B-C16B
 with sigma of 0.003
 C16A-C17A \\sim C16B-C17B
 with sigma of 0.003
 C17A-C18A \\sim C17B-C18B
 with sigma of 0.003
 C18A-C19A \\sim C18B-C19B
 with sigma of 0.003
 C14A-C19A \\sim C14B-C19B
 with sigma of 0.003
 C14A-C16A \\sim C14B-C16B
 with sigma of 0.003
 C15A-C17A \\sim C15B-C17B
 with sigma of 0.003
 C16A-C18A \\sim C16B-C18B
 with sigma of 0.003
 C17A-C19A \\sim C17B-C19B
 with sigma of 0.003
 C18A-C14A \\sim C18B-C14B
 with sigma of 0.003
 C19A-C15A \\sim C19B-C15B
 with sigma of 0.003
 N2A-C40A \\sim N2B-C40B \\sim C44A-N2A \\sim C44B-N2B
 with sigma of 0.02
 C40A-C41A \\sim C40B-C41B \\sim C43A-C44A \\sim C43B-C44B
 with sigma of 0.02
 C41A-C42A \\sim C41B-C42B \\sim C42A-C43A \\sim C42B-C43B
 with sigma of 0.02
3. Restrained planarity
 N2A, C40A, C41A, C42A, C43A, C44A
 with sigma of 0.1
 N2B, C40B, C41B, C42B, C43B, C44B
 with sigma of 0.1
 N1A, C34A, C35A, C36A, C37A, C38A
 with sigma of 0.1
 N1B, C34B, C35B, C36B, C37B, C38B
 with sigma of 0.1
 C8A, C9A, C10A, C11A, C12A, C13A
 with sigma of 0.1
 C8B, C9B, C10B, C11B, C12B, C13B
 with sigma of 0.1
4. Uiso/Uaniso restraints and constraints
Uanis(C8A) \\sim Ueq, Uanis(C9A) \\sim Ueq, Uanis(C10A) \\sim Ueq, Uanis(C11A)
\\sim Ueq, Uanis(C12A) \\sim Ueq, Uanis(C13A) \\sim Ueq: with sigma of 0.001
and sigma for terminal atoms of 0.002
Uanis(N1A) = Uanis(N1B)
Uanis(C34A) = Uanis(C34B)
Uanis(C35A) = Uanis(C35B)
Uanis(C36A) = Uanis(C36B)
Uanis(C37A) = Uanis(C37B)
Uanis(C38A) = Uanis(C38B)
Uanis(C8A) = Uanis(C8B)
Uanis(C9A) = Uanis(C9B)
Uanis(C10A) = Uanis(C10B)
Uanis(C11A) = Uanis(C11B)
Uanis(C12A) = Uanis(C12B)
Uanis(C13A) = Uanis(C13B)
Uanis(C14A) = Uanis(C14B)
Uanis(C15A) = Uanis(C15B)
Uanis(C16A) = Uanis(C16B)
Uanis(C17A) = Uanis(C17B)
Uanis(C18A) = Uanis(C18B)
Uanis(C19A) = Uanis(C19B)
Uanis(N2A) = Uanis(N2B)
Uanis(C40A) = Uanis(C40B)
Uanis(C41A) = Uanis(C41B)
Uanis(C42A) = Uanis(C42B)
Uanis(C43A) = Uanis(C43B)
Uanis(C44A) = Uanis(C44B)
5. Others
 Sof(N1B)=Sof(C34B)=Sof(H34B)=Sof(C35B)=Sof(H35B)=Sof(C36B)=Sof(H36B)=
 Sof(C37B)=Sof(H37B)=Sof(C38B)=Sof(H38B)=1-FVAR(1)
 Sof(N1A)=Sof(C34A)=Sof(H34A)=Sof(C35A)=Sof(H35A)=Sof(C36A)=Sof(H36A)=
 Sof(C37A)=Sof(H37A)=Sof(C38A)=Sof(H38A)=FVAR(1)
 Sof(C8B)=Sof(C9B)=Sof(H9B)=Sof(C10B)=Sof(H10B)=Sof(C11B)=Sof(H11B)=Sof(C12B)=
 Sof(H12B)=Sof(C13B)=Sof(H13B)=1-FVAR(2)
 Sof(C8A)=Sof(C9A)=Sof(H9A)=Sof(C10A)=Sof(H10A)=Sof(C11A)=Sof(H11A)=Sof(C12A)=
 Sof(H12A)=Sof(C13A)=Sof(H13A)=FVAR(2)
 Sof(C14B)=Sof(C15B)=Sof(H15B)=Sof(C16B)=Sof(H16B)=Sof(C17B)=Sof(H17B)=
 Sof(C18B)=Sof(H18B)=Sof(C19B)=Sof(H19B)=1-FVAR(3)
 Sof(C14A)=Sof(C15A)=Sof(H15A)=Sof(C16A)=Sof(H16A)=Sof(C17A)=Sof(H17A)=
 Sof(C18A)=Sof(H18A)=Sof(C19A)=Sof(H19A)=FVAR(3)
 Sof(N2B)=Sof(C40B)=Sof(H40B)=Sof(C41B)=Sof(H41B)=Sof(C42B)=Sof(H42B)=
 Sof(C43B)=Sof(H43B)=Sof(C44B)=Sof(H44B)=1-FVAR(4)
 Sof(N2A)=Sof(C40A)=Sof(H40A)=Sof(C41A)=Sof(H41A)=Sof(C42A)=Sof(H42A)=
 Sof(C43A)=Sof(H43A)=Sof(C44A)=Sof(H44A)=FVAR(4)
6.a Ternary CH refined with riding coordinates:
 C21(H21)
6.b Aromatic/amide H refined with riding coordinates:
 C3(H3), C5(H5), C9A(H9A), C10A(H10A), C11A(H11A), C12A(H12A), C13A(H13A),
 C9B(H9B), C10B(H10B), C11B(H11B), C12B(H12B), C13B(H13B), C15A(H15A),
 C16A(H16A), C17A(H17A), C18A(H18A), C19A(H19A), C15B(H15B), C16B(H16B),
 C17B(H17B), C18B(H18B), C19B(H19B), C23(H23), C24(H24), C25(H25), C26(H26),
 C27(H27), C29(H29), C30(H30), C31(H31), C32(H32), C33(H33), C34A(H34A),
 C35A(H35A), C36A(H36A), C37A(H37A), C38A(H38A), C34B(H34B), C35B(H35B),
 C36B(H36B), C37B(H37B), C38B(H38B), C40A(H40A), C41A(H41A), C42A(H42A),
 C43A(H43A), C44A(H44A), C40B(H40B), C41B(H41B), C42B(H42B), C43B(H43B),
 C44B(H44B)
6.c Idealised Me refined as rotating group:
 C20(H20A,H20B,H20C)
;
_smtbx_masks_void_probe_radius 1.2
_smtbx_masks_void_truncation_radius 1.2
_olex2_submission_special_instructions 'No special instructions were received'
_oxdiff_exptl_absorpt_empirical_details
;
Empirical correction (ABSPACK) includes:
- Absorption correction using spherical harmonics
- Frame scaling
;
_oxdiff_exptl_absorpt_empirical_full_max 1.632
_oxdiff_exptl_absorpt_empirical_full_min 0.566

loop_
_space_group_symop_operation_xyz
'x, y, z'
'-x, y, -z+1/2'
'x+1/2, y+1/2, z'
'-x+1/2, y+1/2, -z+1/2'
'-x, -y, -z'
'x, -y, z-1/2'
'-x+1/2, -y+1/2, -z'
'x+1/2, -y+1/2, z-1/2'

loop_
_atom_site_label
_atom_site_type_symbol
_atom_site_fract_x
_atom_site_fract_y
_atom_site_fract_z
_atom_site_U_iso_or_equiv
_atom_site_adp_type
_atom_site_occupancy
_atom_site_site_symmetry_order
_atom_site_calc_flag
_atom_site_refinement_flags_posn
_atom_site_refinement_flags_adp
_atom_site_refinement_flags_occupancy
_atom_site_disorder_assembly
_atom_site_disorder_group
O1 O 0.70546(3) 0.28415(4) 0.49218(5) 0.02060(16) Uani 1 1 d . . . . .
C1 C 0.66110(4) 0.31009(6) 0.49377(7) 0.0180(2) Uani 1 1 d . . . . .
C2 C 0.63043(4) 0.27339(6) 0.54413(7) 0.0192(2) Uani 1 1 d . . . . .
C3 C 0.58419(4) 0.30135(6) 0.54681(7) 0.0202(2) Uani 1 1 d . . . . .
H3 H 0.564323 0.276366 0.581329 0.024 Uiso 1 1 calc R U . . .
C4 C 0.56615(4) 0.36516(6) 0.50013(7) 0.0196(2) Uani 1 1 d . . . . .
C5 C 0.59592(4) 0.39986(6) 0.44919(7) 0.0189(2) Uani 1 1 d . . . . .
H5 H 0.583909 0.442645 0.415875 0.023 Uiso 1 1 calc R U . . .
C6 C 0.64278(4) 0.37404(6) 0.44528(7) 0.0183(2) Uani 1 1 d . . . . .
C7 C 0.65172(4) 0.20549(6) 0.59676(7) 0.0208(2) Uani 1 1 d D . . . .
H7 H 0.6725(5) 0.1797(8) 0.5601(9) 0.023(3) Uiso 1 1 d . . . . .
C8A C 0.6841(2) 0.2271(4) 0.6831(4) 0.0215(6) Uani 0.520(6) 1 d D U P A 1
C9A C 0.7288(2) 0.1916(3) 0.7122(3) 0.0224(4) Uani 0.520(6) 1 d D U P A 1
H9A H 0.738770 0.152467 0.678110 0.027 Uiso 0.520(6) 1 calc R U P A 1
C10A C 0.75910(16) 0.2125(3) 0.7903(3) 0.0274(4) Uani 0.520(6) 1 d D U P A 1
H10A H 0.790006 0.189271 0.807979 0.033 Uiso 0.520(6) 1 calc R U P A 1
C11A C 0.74368(13) 0.2677(2) 0.8423(2) 0.0265(5) Uani 0.520(6) 1 d D U P A 1
H11A H 0.762937 0.279850 0.897651 0.032 Uiso 0.520(6) 1 calc R U P A 1
C12A C 0.70026(15) 0.30480(17) 0.81285(19) 0.0269(5) Uani 0.520(6) 1 d D U P A 1
H12A H 0.690704 0.344438 0.846719 0.032 Uiso 0.520(6) 1 calc R U P A 1
C13A C 0.67034(13) 0.2847(2) 0.73413(19) 0.0236(5) Uani 0.520(6) 1 d D U P A 1
H13A H 0.640404 0.310325 0.715026 0.028 Uiso 0.520(6) 1 calc R U P A 1
C8B C 0.6872(3) 0.2304(5) 0.6793(4) 0.0215(6) Uani 0.480(6) 1 d D . P A 2
C9B C 0.7268(2) 0.1836(3) 0.7106(4) 0.0224(4) Uani 0.480(6) 1 d D . P A 2
H9B H 0.730949 0.139176 0.679447 0.027 Uiso 0.480(6) 1 calc R U P A 2
C10B C 0.76015(18) 0.2007(3) 0.7863(3) 0.0274(4) Uani 0.480(6) 1 d D . P A 2
H10B H 0.786744 0.168048 0.806416 0.033 Uiso 0.480(6) 1 calc R U P A 2
C11B C 0.75452(14) 0.2658(2) 0.8327(2) 0.0265(5) Uani 0.480(6) 1 d D . P A 2
H11B H 0.777849 0.278753 0.883275 0.032 Uiso 0.480(6) 1 calc R U P A 2
C12B C 0.71458(16) 0.31122(18) 0.8044(2) 0.0269(5) Uani 0.480(6) 1 d D . P A 2
H12B H 0.709494 0.354047 0.837664 0.032 Uiso 0.480(6) 1 calc R U P A 2
C13B C 0.68181(14) 0.2949(2) 0.7276(2) 0.0236(5) Uani 0.480(6) 1 d D . P A 2
H13B H 0.655418 0.327980 0.707737 0.028 Uiso 0.480(6) 1 calc R U P A 2
C14A C 0.6131(6) 0.1509(7) 0.6156(9) 0.0249(7) Uani 0.637(13) 1 d D . P A 1
C15A C 0.5915(4) 0.1548(5) 0.6891(6) 0.0381(7) Uani 0.637(13) 1 d D . P A 1
H15A H 0.600031 0.194148 0.730106 0.046 Uiso 0.637(13) 1 calc R U P A 1
C16A C 0.5573(2) 0.1015(4) 0.7036(5) 0.0448(10) Uani 0.637(13) 1 d D . P A 1
H16A H 0.543608 0.104299 0.755236 0.054 Uiso 0.637(13) 1 calc R U P A 1
C17A C 0.54342(17) 0.0456(3) 0.6448(5) 0.0426(13) Uani 0.637(13) 1 d D . P A 1
H17A H 0.519696 0.010143 0.654718 0.051 Uiso 0.637(13) 1 calc R U P A 1
C18A C 0.5640(3) 0.0410(4) 0.5708(5) 0.0445(11) Uani 0.637(13) 1 d D . P A 1
H18A H 0.554923 0.001576 0.530066 0.053 Uiso 0.637(13) 1 calc R U P A 1
C19A C 0.5981(3) 0.0939(5) 0.5557(6) 0.0335(8) Uani 0.637(13) 1 d D . P A 1
H19A H 0.611440 0.091095 0.503608 0.040 Uiso 0.637(13) 1 calc R U P A 1
C14B C 0.6145(11) 0.1451(13) 0.6060(15) 0.0249(7) Uani 0.363(13) 1 d D . P A 2
C15B C 0.5901(7) 0.1422(8) 0.6762(10) 0.0381(7) Uani 0.363(13) 1 d D . P A 2
H15B H 0.596545 0.179022 0.720946 0.046 Uiso 0.363(13) 1 calc R U P A 2
C16B C 0.5563(5) 0.0859(6) 0.6819(7) 0.0448(10) Uani 0.363(13) 1 d D . P A 2
H16B H 0.539322 0.085661 0.729699 0.054 Uiso 0.363(13) 1 calc R U P A 2
C17B C 0.5473(3) 0.0313(4) 0.6200(8) 0.0426(13) Uani 0.363(13) 1 d D . P A 2
H17B H 0.525712 -0.008533 0.626292 0.051 Uiso 0.363(13) 1 calc R U P A 2
C18B C 0.5698(5) 0.0343(7) 0.5482(7) 0.0445(11) Uani 0.363(13) 1 d D . P A 2
H18B H 0.561583 -0.000972 0.502114 0.053 Uiso 0.363(13) 1 calc R U P A 2
C19B C 0.6047(7) 0.0891(9) 0.5430(10) 0.0335(8) Uani 0.363(13) 1 d D . P A 2
H19B H 0.622063 0.088277 0.495759 0.040 Uiso 0.363(13) 1 calc R U P A 2
C20 C 0.51653(4) 0.39565(7) 0.50632(8) 0.0256(2) Uani 1 1 d . . . . .
H20A H 0.493314 0.354325 0.504595 0.038 Uiso 1 1 calc R U . . .
H20B H 0.505462 0.429346 0.456856 0.038 Uiso 1 1 calc R U . . .
H20C H 0.518512 0.423103 0.561524 0.038 Uiso 1 1 calc R U . . .
C21 C 0.67545(4) 0.41188(6) 0.38968(7) 0.0193(2) Uani 1 1 d . . . . .
H21 H 0.700936 0.374066 0.383112 0.023 Uiso 1 1 calc R U . . .
C22 C 0.70337(4) 0.47832(6) 0.43563(7) 0.0206(2) Uani 1 1 d . . . . .
C23 C 0.75393(5) 0.48257(8) 0.44441(9) 0.0341(3) Uani 1 1 d . . . . .
H23 H 0.770942 0.443202 0.422077 0.041 Uiso 1 1 calc R U . . .
C24 C 0.78017(5) 0.54310(9) 0.48513(10) 0.0392(3) Uani 1 1 d . . . . .
H24 H 0.814614 0.545085 0.489442 0.047 Uiso 1 1 calc R U . . .
C25 C 0.75618(5) 0.60014(7) 0.51917(8) 0.0310(3) Uani 1 1 d . . . . .
H25 H 0.773980 0.641229 0.547725 0.037 Uiso 1 1 calc R U . . .
C26 C 0.70599(5) 0.59703(7) 0.51139(8) 0.0293(3) Uani 1 1 d . . . . .
H26 H 0.689209 0.636167 0.534656 0.035 Uiso 1 1 calc R U . . .
C27 C 0.67993(4) 0.53680(7) 0.46960(8) 0.0255(2) Uani 1 1 d . . . . .
H27 H 0.645408 0.535675 0.464217 0.031 Uiso 1 1 calc R U . . .
C28 C 0.64877(4) 0.42851(6) 0.29636(7) 0.0203(2) Uani 1 1 d . . . . .
C29 C 0.65532(4) 0.49409(7) 0.25211(8) 0.0249(2) Uani 1 1 d . . . . .
H29 H 0.676158 0.531881 0.281254 0.030 Uiso 1 1 calc R U . . .
C30 C 0.63182(5) 0.50532(8) 0.16564(8) 0.0299(3) Uani 1 1 d . . . . .
H30 H 0.636742 0.550530 0.136448 0.036 Uiso 1 1 calc R U . . .
C31 C 0.60140(4) 0.45100(8) 0.12222(8) 0.0298(3) Uani 1 1 d . . . . .
H31 H 0.584806 0.459106 0.063727 0.036 Uiso 1 1 calc R U . . .
C32 C 0.59529(5) 0.38461(8) 0.16468(8) 0.0364(3) Uani 1 1 d . . . . .
H32 H 0.575023 0.346508 0.134834 0.044 Uiso 1 1 calc R U . . .
C33 C 0.61879(5) 0.37370(7) 0.25086(8) 0.0316(3) Uani 1 1 d . . . . .
H33 H 0.614323 0.327951 0.279350 0.038 Uiso 1 1 calc R U . . .
N1A N 0.70880(12) 0.13522(16) 0.3550(3) 0.0231(5) Uani 0.728(2) 1 d D . P B 1
C34A C 0.73769(7) 0.08098(15) 0.3345(2) 0.0307(7) Uani 0.728(2) 1 d D . P B 1
H34A H 0.772059 0.086650 0.351199 0.037 Uiso 0.728(2) 1 calc R U P B 1
C35A C 0.71976(15) 0.0170(3) 0.2899(5) 0.0415(4) Uani 0.728(2) 1 d D . P B 1
H35A H 0.741357 -0.020113 0.275578 0.050 Uiso 0.728(2) 1 calc R U P B 1
C36A C 0.67012(8) 0.00819(12) 0.26698(16) 0.0439(5) Uani 0.728(2) 1 d D . P B 1
H36A H 0.656753 -0.035277 0.236558 0.053 Uiso 0.728(2) 1 calc R U P B 1
C37A C 0.63981(7) 0.06343(12) 0.28868(15) 0.0438(5) Uani 0.728(2) 1 d D . P B 1
H37A H 0.605318 0.058262 0.274221 0.053 Uiso 0.728(2) 1 calc R U P B 1
C38A C 0.66063(6) 0.12626(10) 0.33177(14) 0.0329(4) Uani 0.728(2) 1 d D . P B 1
H38A H 0.639757 0.164710 0.345412 0.039 Uiso 0.728(2) 1 calc R U P B 1
N1B N 0.7042(3) 0.1427(5) 0.3452(10) 0.0231(5) Uani 0.272(2) 1 d D . P B 2
C34B C 0.7290(2) 0.0787(4) 0.3427(7) 0.0307(7) Uani 0.272(2) 1 d D . P B 2
H34B H 0.758840 0.072424 0.382950 0.037 Uiso 0.272(2) 1 calc R U P B 2
C35B C 0.7133(4) 0.0216(7) 0.2845(13) 0.0415(4) Uani 0.272(2) 1 d D . P B 2
H35B H 0.731977 -0.022766 0.285123 0.050 Uiso 0.272(2) 1 calc R U P B 2
C36B C 0.6702(2) 0.0299(3) 0.2257(4) 0.0439(5) Uani 0.272(2) 1 d D . P B 2
H36B H 0.659171 -0.007661 0.183460 0.053 Uiso 0.272(2) 1 calc R U P B 2
C37B C 0.64323(16) 0.0943(3) 0.2297(4) 0.0438(5) Uani 0.272(2) 1 d D . P B 2
H37B H 0.612741 0.101042 0.191385 0.053 Uiso 0.272(2) 1 calc R U P B 2
C38B C 0.66138(17) 0.1484(2) 0.2901(4) 0.0329(4) Uani 0.272(2) 1 d D . P B 2
H38B H 0.642411 0.192102 0.292726 0.039 Uiso 0.272(2) 1 calc R U P B 2
N2A N 0.64178(7) 0.22084(12) 0.02001(15) 0.0532(5) Uani 0.7379(15) 1 d D . P C 1
C40A C 0.60862(11) 0.23263(17) -0.05261(18) 0.0614(7) Uani 0.7379(15) 1 d D . P C 1
H40A H 0.619090 0.255884 -0.101006 0.074 Uiso 0.7379(15) 1 calc R U P C 1
C41A C 0.55961(9) 0.21289(15) -0.06166(17) 0.0553(5) Uani 0.7379(15) 1 d D . P C 1
H41A H 0.537602 0.221778 -0.115202 0.066 Uiso 0.7379(15) 1 calc R U P C 1
C42A C 0.54354(9) 0.18024(15) 0.00828(19) 0.0510(5) Uani 0.7379(15) 1 d D . P C 1
H42A H 0.510429 0.165599 0.004405 0.061 Uiso 0.7379(15) 1 calc R U P C 1
C43A C 0.57730(8) 0.16973(13) 0.08379(16) 0.0462(5) Uani 0.7379(15) 1 d D . P C 1
H43A H 0.567619 0.148706 0.134155 0.055 Uiso 0.7379(15) 1 calc R U P C 1
C44A C 0.62545(8) 0.18984(12) 0.08628(15) 0.0447(4) Uani 0.7379(15) 1 d D . P C 1
H44A H 0.648195 0.180793 0.138897 0.054 Uiso 0.7379(15) 1 calc R U P C 1
N2B N 0.57106(19) 0.1240(3) -0.0762(4) 0.0532(5) Uani 0.2621(15) 1 d D . P C 2
C40B C 0.5464(3) 0.1557(5) -0.0193(5) 0.0614(7) Uani 0.2621(15) 1 d D . P C 2
H40B H 0.515438 0.135289 -0.014776 0.074 Uiso 0.2621(15) 1 calc R U P C 2
C41B C 0.5625(3) 0.2141(4) 0.0316(5) 0.0553(5) Uani 0.2621(15) 1 d D . P C 2
H41B H 0.544409 0.232753 0.073253 0.066 Uiso 0.2621(15) 1 calc R U P C 2
C42B C 0.6058(2) 0.2464(4) 0.0218(5) 0.0510(5) Uani 0.2621(15) 1 d D . P C 2
H42B H 0.617824 0.289687 0.054219 0.061 Uiso 0.2621(15) 1 calc R U P C 2
C43B C 0.6311(3) 0.2142(4) -0.0361(6) 0.0462(5) Uani 0.2621(15) 1 d D . P C 2
H43B H 0.661808 0.234466 -0.042380 0.055 Uiso 0.2621(15) 1 calc R U P C 2
C44B C 0.6138(2) 0.1554(3) -0.0835(4) 0.0447(4) Uani 0.2621(15) 1 d D . P C 2
H44B H 0.632118 0.134952 -0.123716 0.054 Uiso 0.2621(15) 1 calc R U P C 2
Li1 Li 0.73751(7) 0.22224(11) 0.42632(13) 0.0249(4) Uani 1 1 d D . . . .

loop_
_atom_site_aniso_label
_atom_site_aniso_U_11
_atom_site_aniso_U_22
_atom_site_aniso_U_33
_atom_site_aniso_U_23
_atom_site_aniso_U_13
_atom_site_aniso_U_12
O1 0.0174(4) 0.0215(4) 0.0218(4) -0.0008(3) 0.0009(3) 0.0055(3)
C1 0.0172(5) 0.0183(5) 0.0169(5) -0.0035(4) -0.0011(4) 0.0025(4)
C2 0.0213(5) 0.0172(5) 0.0175(5) -0.0003(4) -0.0008(4) 0.0027(4)
C3 0.0199(5) 0.0200(5) 0.0198(5) 0.0000(4) 0.0015(4) 0.0004(4)
C4 0.0178(5) 0.0204(5) 0.0189(5) -0.0016(4) -0.0009(4) 0.0023(4)
C5 0.0195(5) 0.0176(5) 0.0176(5) 0.0002(4) -0.0018(4) 0.0033(4)
C6 0.0189(5) 0.0186(5) 0.0161(5) -0.0017(4) -0.0006(4) 0.0005(4)
C7 0.0220(5) 0.0180(5) 0.0218(5) 0.0014(4) 0.0022(4) 0.0042(4)
C8A 0.0254(7) 0.0190(6) 0.0198(6) 0.0034(5) 0.0034(6) 0.0020(6)
C9A 0.0249(6) 0.0207(8) 0.0210(5) 0.0009(5) 0.0031(4) 0.0012(6)
C10A 0.0297(5) 0.0259(10) 0.0244(6) 0.0016(6) -0.0008(5) 0.0042(6)
C11A 0.0284(10) 0.0302(6) 0.0202(7) 0.0000(5) 0.0026(7) 0.0032(7)
C12A 0.0297(10) 0.0261(6) 0.0248(6) -0.0016(5) 0.0048(7) 0.0036(7)
C13A 0.0257(9) 0.0205(8) 0.0242(6) 0.0024(5) 0.0035(7) 0.0022(8)
C8B 0.0254(7) 0.0190(6) 0.0198(6) 0.0034(5) 0.0034(6) 0.0020(6)
C9B 0.0249(6) 0.0207(8) 0.0210(5) 0.0009(5) 0.0031(4) 0.0012(6)
C10B 0.0297(5) 0.0259(10) 0.0244(6) 0.0016(6) -0.0008(5) 0.0042(6)
C11B 0.0284(10) 0.0302(6) 0.0202(7) 0.0000(5) 0.0026(7) 0.0032(7)
C12B 0.0297(10) 0.0261(6) 0.0248(6) -0.0016(5) 0.0048(7) 0.0036(7)
C13B 0.0257(9) 0.0205(8) 0.0242(6) 0.0024(5) 0.0035(7) 0.0022(8)
C14A 0.0230(10) 0.0192(19) 0.031(3) 0.0081(10) 0.0022(14) 0.0066(15)
C15A 0.0420(10) 0.031(3) 0.045(2) 0.0021(12) 0.0180(16) 0.0010(15)
C16A 0.0410(9) 0.043(3) 0.056(3) 0.0135(17) 0.023(2) 0.0039(15)
C17A 0.0292(11) 0.0307(18) 0.069(4) 0.019(2) 0.0105(14) 0.0017(14)
C18A 0.042(2) 0.0361(14) 0.052(3) 0.0050(17) -0.0004(19) -0.0134(15)
C19A 0.032(3) 0.0296(12) 0.037(2) 0.0029(12) 0.0020(9) -0.0039(17)
C14B 0.0230(10) 0.0192(19) 0.031(3) 0.0081(10) 0.0022(14) 0.0066(15)
C15B 0.0420(10) 0.031(3) 0.045(2) 0.0021(12) 0.0180(16) 0.0010(15)
C16B 0.0410(9) 0.043(3) 0.056(3) 0.0135(17) 0.023(2) 0.0039(15)
C17B 0.0292(11) 0.0307(18) 0.069(4) 0.019(2) 0.0105(14) 0.0017(14)
C18B 0.042(2) 0.0361(14) 0.052(3) 0.0050(17) -0.0004(19) -0.0134(15)
C19B 0.032(3) 0.0296(12) 0.037(2) 0.0029(12) 0.0020(9) -0.0039(17)
C20 0.0193(5) 0.0279(6) 0.0292(6) 0.0039(5) 0.0032(4) 0.0055(4)
C21 0.0188(5) 0.0193(5) 0.0190(5) 0.0001(4) 0.0015(4) 0.0024(4)
C22 0.0222(5) 0.0225(5) 0.0159(5) 0.0010(4) 0.0005(4) 0.0006(4)
C23 0.0237(6) 0.0363(7) 0.0402(7) -0.0157(6) 0.0007(5) 0.0008(5)
C24 0.0236(6) 0.0446(8) 0.0469(8) -0.0172(6) 0.0000(5) -0.0051(6)
C25 0.0351(7) 0.0289(6) 0.0266(6) -0.0068(5) -0.0003(5) -0.0068(5)
C26 0.0354(7) 0.0242(6) 0.0288(6) -0.0051(5) 0.0075(5) -0.0011(5)
C27 0.0254(6) 0.0242(6) 0.0274(6) -0.0017(4) 0.0064(4) -0.0007(4)
C28 0.0187(5) 0.0234(5) 0.0185(5) -0.0004(4) 0.0027(4) 0.0013(4)
C29 0.0225(5) 0.0284(6) 0.0230(5) 0.0020(4) 0.0022(4) -0.0058(4)
C30 0.0284(6) 0.0358(7) 0.0247(6) 0.0091(5) 0.0026(5) -0.0057(5)
C31 0.0233(6) 0.0454(7) 0.0190(5) 0.0057(5) -0.0005(4) -0.0058(5)
C32 0.0390(7) 0.0420(7) 0.0241(6) 0.0010(5) -0.0050(5) -0.0160(6)
C33 0.0406(7) 0.0276(6) 0.0233(6) 0.0030(5) -0.0026(5) -0.0099(5)
N1A 0.0250(8) 0.0212(8) 0.0222(14) 0.0000(10) 0.0017(5) 0.0003(5)
C34A 0.0268(10) 0.0314(7) 0.0347(10) -0.0069(6) 0.0079(10) 0.0012(8)
C35A 0.0453(13) 0.0300(9) 0.0522(12) -0.0141(9) 0.0172(10) -0.0012(8)
C36A 0.0495(10) 0.0340(11) 0.0455(13) -0.0164(9) 0.0016(11) -0.0126(9)
C37A 0.0296(9) 0.0416(11) 0.0540(12) -0.0083(8) -0.0086(8) -0.0080(8)
C38A 0.0256(7) 0.0297(9) 0.0401(11) -0.0036(8) -0.0024(8) 0.0011(7)
N1B 0.0250(8) 0.0212(8) 0.0222(14) 0.0000(10) 0.0017(5) 0.0003(5)
C34B 0.0268(10) 0.0314(7) 0.0347(10) -0.0069(6) 0.0079(10) 0.0012(8)
C35B 0.0453(13) 0.0300(9) 0.0522(12) -0.0141(9) 0.0172(10) -0.0012(8)
C36B 0.0495(10) 0.0340(11) 0.0455(13) -0.0164(9) 0.0016(11) -0.0126(9)
C37B 0.0296(9) 0.0416(11) 0.0540(12) -0.0083(8) -0.0086(8) -0.0080(8)
C38B 0.0256(7) 0.0297(9) 0.0401(11) -0.0036(8) -0.0024(8) 0.0011(7)
N2A 0.0423(10) 0.0621(12) 0.0555(12) 0.0092(9) 0.0095(8) -0.0025(8)
C40A 0.0561(15) 0.0737(18) 0.0550(14) 0.0200(13) 0.0119(12) -0.0023(13)
C41A 0.0527(13) 0.0595(14) 0.0512(13) 0.0048(10) 0.0034(10) 0.0081(11)
C42A 0.0384(11) 0.0488(13) 0.0665(15) -0.0065(11) 0.0113(11) -0.0055(10)
C43A 0.0419(11) 0.0452(11) 0.0534(12) -0.0016(9) 0.0139(9) -0.0072(9)
C44A 0.0406(10) 0.0463(11) 0.0475(11) 0.0037(9) 0.0091(8) -0.0010(8)
N2B 0.0423(10) 0.0621(12) 0.0555(12) 0.0092(9) 0.0095(8) -0.0025(8)
C40B 0.0561(15) 0.0737(18) 0.0550(14) 0.0200(13) 0.0119(12) -0.0023(13)
C41B 0.0527(13) 0.0595(14) 0.0512(13) 0.0048(10) 0.0034(10) 0.0081(11)
C42B 0.0384(11) 0.0488(13) 0.0665(15) -0.0065(11) 0.0113(11) -0.0055(10)
C43B 0.0419(11) 0.0452(11) 0.0534(12) -0.0016(9) 0.0139(9) -0.0072(9)
C44B 0.0406(10) 0.0463(11) 0.0475(11) 0.0037(9) 0.0091(8) -0.0010(8)
Li1 0.0231(9) 0.0249(9) 0.0246(9) -0.0056(8) -0.0007(7) 0.0040(7)

loop_
_atom_type_symbol
_atom_type_description
_atom_type_scat_dispersion_real
_atom_type_scat_dispersion_imag
_atom_type_scat_source
C C 0.0181 0.0091 'International Tables Vol C Tables 4.2.6.8 and 6.1.1.4'
H H 0.0000 0.0000 'International Tables Vol C Tables 4.2.6.8 and 6.1.1.4'
Li Li 0.0008 0.0003 'International Tables Vol C Tables 4.2.6.8 and 6.1.1.4'
N N 0.0311 0.0180 'International Tables Vol C Tables 4.2.6.8 and 6.1.1.4'
O O 0.0492 0.0322 'International Tables Vol C Tables 4.2.6.8 and 6.1.1.4'

loop_
_geom_angle_atom_site_label_1
_geom_angle_atom_site_label_2
_geom_angle_atom_site_label_3
_geom_angle
_geom_angle_site_symmetry_1
_geom_angle_site_symmetry_3
_geom_angle_publ_flag
C1 O1 Li1 134.29(9) . 7_656 ?
C1 O1 Li1 140.29(9) . . ?
Li1 O1 Li1 84.16(9) 7_656 . ?
O1 C1 C2 120.38(9) . . ?
O1 C1 C6 121.40(10) . . ?
C6 C1 C2 118.22(9) . . ?
C1 C2 C7 116.75(9) . . ?
C3 C2 C1 120.30(10) . . ?
C3 C2 C7 122.90(10) . . ?
C2 C3 H3 119.1 . . ?
C2 C3 C4 121.76(10) . . ?
C4 C3 H3 119.1 . . ?
C3 C4 C20 120.71(10) . . ?
C5 C4 C3 117.67(10) . . ?
C5 C4 C20 121.61(10) . . ?
C4 C5 H5 118.8 . . ?
C4 C5 C6 122.42(10) . . ?
C6 C5 H5 118.8 . . ?
C1 C6 C21 117.85(9) . . ?
C5 C6 C1 119.60(10) . . ?
C5 C6 C21 122.55(9) . . ?
C2 C7 H7 105.9(8) . . ?
C2 C7 C8B 110.0(3) . . ?
C2 C7 C14B 114.4(15) . . ?
C8A C7 C2 112.2(3) . . ?
C8A C7 H7 107.9(8) . . ?
C8A C7 C14A 108.7(7) . . ?
C8B C7 H7 105.0(8) . . ?
C14A C7 C2 113.4(8) . . ?
C14A C7 H7 108.5(9) . . ?
C14B C7 H7 101.6(11) . . ?
C14B C7 C8B 118.2(12) . . ?
C9A C8A C7 121.1(3) . . ?
C13A C8A C7 120.5(3) . . ?
C13A C8A C9A 118.37(16) . . ?
C8A C9A H9A 119.4 . . ?
C10A C9A C8A 121.27(18) . . ?
C10A C9A H9A 119.4 . . ?
C9A C10A H10A 120.3 . . ?
C9A C10A C11A 119.46(18) . . ?
C11A C10A H10A 120.3 . . ?
C10A C11A H11A 120.2 . . ?
C12A C11A C10A 119.68(16) . . ?
C12A C11A H11A 120.2 . . ?
C11A C12A H12A 119.6 . . ?
C11A C12A C13A 120.74(18) . . ?
C13A C12A H12A 119.6 . . ?
C8A C13A H13A 119.8 . . ?
C12A C13A C8A 120.34(17) . . ?
C12A C13A H13A 119.8 . . ?
C9B C8B C7 117.5(3) . . ?
C9B C8B C13B 117.65(16) . . ?
C13B C8B C7 124.8(3) . . ?
C8B C9B H9B 119.2 . . ?
C10B C9B C8B 121.54(18) . . ?
C10B C9B H9B 119.2 . . ?
C9B C10B H10B 120.1 . . ?
C9B C10B C11B 119.88(18) . . ?
C11B C10B H10B 120.1 . . ?
C10B C11B H11B 120.4 . . ?
C12B C11B C10B 119.25(17) . . ?
C12B C11B H11B 120.4 . . ?
C11B C12B H12B 119.6 . . ?
C11B C12B C13B 120.74(19) . . ?
C13B C12B H12B 119.6 . . ?
C8B C13B H13B 119.6 . . ?
C12B C13B C8B 120.85(18) . . ?
C12B C13B H13B 119.6 . . ?
C15A C14A C7 123.7(5) . . ?
C15A C14A C19A 117.72(16) . . ?
C19A C14A C7 118.6(5) . . ?
C14A C15A H15A 119.6 . . ?
C14A C15A C16A 120.73(19) . . ?
C16A C15A H15A 119.6 . . ?
C15A C16A H16A 119.6 . . ?
C17A C16A C15A 120.9(2) . . ?
C17A C16A H16A 119.6 . . ?
C16A C17A H17A 120.3 . . ?
C16A C17A C18A 119.48(17) . . ?
C18A C17A H17A 120.3 . . ?
C17A C18A H18A 120.0 . . ?
C17A C18A C19A 120.1(2) . . ?
C19A C18A H18A 120.0 . . ?
C14A C19A C18A 121.1(2) . . ?
C14A C19A H19A 119.5 . . ?
C18A C19A H19A 119.5 . . ?
C15B C14B C7 122.7(8) . . ?
C15B C14B C19B 117.6(2) . . ?
C19B C14B C7 119.6(8) . . ?
C14B C15B H15B 119.6 . . ?
C14B C15B C16B 120.8(2) . . ?
C16B C15B H15B 119.6 . . ?
C15B C16B H16B 119.5 . . ?
C17B C16B C15B 120.9(3) . . ?
C17B C16B H16B 119.5 . . ?
C16B C17B H17B 120.3 . . ?
C16B C17B C18B 119.4(2) . . ?
C18B C17B H17B 120.3 . . ?
C17B C18B H18B 120.0 . . ?
C17B C18B C19B 120.0(3) . . ?
C19B C18B H18B 120.0 . . ?
C14B C19B C18B 121.0(3) . . ?
C14B C19B H19B 119.5 . . ?
C18B C19B H19B 119.5 . . ?
C4 C20 H20A 109.5 . . ?
C4 C20 H20B 109.5 . . ?
C4 C20 H20C 109.5 . . ?
H20A C20 H20B 109.5 . . ?
H20A C20 H20C 109.5 . . ?
H20B C20 H20C 109.5 . . ?
C6 C21 H21 105.4 . . ?
C6 C21 C22 112.90(9) . . ?
C6 C21 C28 112.69(9) . . ?
C22 C21 H21 105.4 . . ?
C22 C21 C28 114.02(9) . . ?
C28 C21 H21 105.4 . . ?
C23 C22 C21 120.53(10) . . ?
C27 C22 C21 122.09(10) . . ?
C27 C22 C23 117.38(11) . . ?
C22 C23 H23 119.2 . . ?
C22 C23 C24 121.61(12) . . ?
C24 C23 H23 119.2 . . ?
C23 C24 H24 120.0 . . ?
C25 C24 C23 119.99(12) . . ?
C25 C24 H24 120.0 . . ?
C24 C25 H25 120.3 . . ?
C24 C25 C26 119.40(11) . . ?
C26 C25 H25 120.3 . . ?
C25 C26 H26 119.9 . . ?
C25 C26 C27 120.28(11) . . ?
C27 C26 H26 119.9 . . ?
C22 C27 C26 121.33(11) . . ?
C22 C27 H27 119.3 . . ?
C26 C27 H27 119.3 . . ?
C29 C28 C21 123.16(10) . . ?
C29 C28 C33 117.83(10) . . ?
C33 C28 C21 118.88(10) . . ?
C28 C29 H29 119.5 . . ?
C28 C29 C30 121.06(11) . . ?
C30 C29 H29 119.5 . . ?
C29 C30 H30 119.9 . . ?
C31 C30 C29 120.28(11) . . ?
C31 C30 H30 119.9 . . ?
C30 C31 H31 120.3 . . ?
C30 C31 C32 119.43(11) . . ?
C32 C31 H31 120.3 . . ?
C31 C32 H32 120.0 . . ?
C31 C32 C33 120.06(12) . . ?
C33 C32 H32 120.0 . . ?
C28 C33 H33 119.3 . . ?
C32 C33 C28 121.32(12) . . ?
C32 C33 H33 119.3 . . ?
C34A N1A Li1 120.2(2) . . ?
C38A N1A C34A 117.90(14) . . ?
C38A N1A Li1 121.7(2) . . ?
N1A C34A H34A 118.5 . . ?
N1A C34A C35A 122.92(17) . . ?
C35A C34A H34A 118.5 . . ?
C34A C35A H35A 120.7 . . ?
C36A C35A C34A 118.6(2) . . ?
C36A C35A H35A 120.7 . . ?
C35A C36A H36A 120.4 . . ?
C35A C36A C37A 119.11(16) . . ?
C37A C36A H36A 120.4 . . ?
C36A C37A H37A 120.6 . . ?
C38A C37A C36A 118.73(17) . . ?
C38A C37A H37A 120.6 . . ?
N1A C38A C37A 122.73(16) . . ?
N1A C38A H38A 118.6 . . ?
C37A C38A H38A 118.6 . . ?
C34B N1B Li1 116.3(3) . . ?
C38B N1B C34B 116.7(2) . . ?
C38B N1B Li1 126.9(3) . . ?
N1B C34B H34B 118.3 . . ?
N1B C34B C35B 123.3(3) . . ?
C35B C34B H34B 118.3 . . ?
C34B C35B H35B 120.5 . . ?
C36B C35B C34B 119.1(3) . . ?
C36B C35B H35B 120.5 . . ?
C35B C36B H36B 120.8 . . ?
C35B C36B C37B 118.4(2) . . ?
C37B C36B H36B 120.8 . . ?
C36B C37B H37B 120.6 . . ?
C38B C37B C36B 118.9(2) . . ?
C38B C37B H37B 120.6 . . ?
N1B C38B C37B 123.6(2) . . ?
N1B C38B H38B 118.2 . . ?
C37B C38B H38B 118.2 . . ?
C44A N2A C40A 116.0(2) . . ?
N2A C40A H40A 118.1 . . ?
N2A C40A C41A 123.9(2) . . ?
C41A C40A H40A 118.1 . . ?
C40A C41A H41A 120.5 . . ?
C42A C41A C40A 118.9(2) . . ?
C42A C41A H41A 120.5 . . ?
C41A C42A H42A 121.4 . . ?
C43A C42A C41A 117.3(2) . . ?
C43A C42A H42A 121.4 . . ?
C42A C43A H43A 120.1 . . ?
C42A C43A C44A 119.8(2) . . ?
C44A C43A H43A 120.1 . . ?
N2A C44A C43A 124.0(2) . . ?
N2A C44A H44A 118.0 . . ?
C43A C44A H44A 118.0 . . ?
C44B N2B C40B 116.7(7) . . ?
N2B C40B H40B 117.9 . . ?
C41B C40B N2B 124.2(8) . . ?
C41B C40B H40B 117.9 . . ?
C40B C41B H41B 120.9 . . ?
C40B C41B C42B 118.1(7) . . ?
C42B C41B H41B 120.9 . . ?
C41B C42B H42B 121.1 . . ?
C43B C42B C41B 117.7(7) . . ?
C43B C42B H42B 121.1 . . ?
C42B C43B H43B 119.3 . . ?
C44B C43B C42B 121.4(6) . . ?
C44B C43B H43B 119.3 . . ?
N2B C44B H44B 119.1 . . ?
C43B C44B N2B 121.8(6) . . ?
C43B C44B H44B 119.1 . . ?
O1 Li1 O1 95.84(9) 7_656 . ?
O1 Li1 N1A 122.64(12) 7_656 . ?
O1 Li1 N1A 126.28(18) . . ?
O1 Li1 N1B 128.7(2) 7_656 . ?
O1 Li1 N1B 123.9(4) . . ?
O1 Li1 Li1 47.85(7) . 7_656 ?
O1 Li1 Li1 47.99(7) 7_656 7_656 ?
N1A Li1 Li1 147.6(2) . 7_656 ?
N1B Li1 Li1 152.0(6) . 7_656 ?

loop_
_geom_bond_atom_site_label_1
_geom_bond_atom_site_label_2
_geom_bond_distance
_geom_bond_site_symmetry_2
_geom_bond_publ_flag
O1 C1 1.3246(13) . ?
O1 Li1 1.846(2) . ?
O1 Li1 1.842(2) 7_656 ?
C1 C2 1.4206(15) . ?
C1 C6 1.4130(14) . ?
C2 C3 1.3900(15) . ?
C2 C7 1.5227(14) . ?
C3 H3 0.9500 . ?
C3 C4 1.3960(15) . ?
C4 C5 1.3928(16) . ?
C4 C20 1.5057(15) . ?
C5 H5 0.9500 . ?
C5 C6 1.3968(15) . ?
C6 C21 1.5234(15) . ?
C7 H7 0.996(14) . ?
C7 C8A 1.520(2) . ?
C7 C8B 1.532(2) . ?
C7 C14A 1.523(2) . ?
C7 C14B 1.524(3) . ?
C8A C9A 1.397(2) . ?
C8A C13A 1.396(3) . ?
C9A H9A 0.9500 . ?
C9A C10A 1.393(2) . ?
C10A H10A 0.9500 . ?
C10A C11A 1.393(3) . ?
C11A H11A 0.9500 . ?
C11A C12A 1.381(2) . ?
C12A H12A 0.9500 . ?
C12A C13A 1.392(2) . ?
C13A H13A 0.9500 . ?
C8B C9B 1.398(2) . ?
C8B C13B 1.401(3) . ?
C9B H9B 0.9500 . ?
C9B C10B 1.390(2) . ?
C10B H10B 0.9500 . ?
C10B C11B 1.394(3) . ?
C11B H11B 0.9500 . ?
C11B C12B 1.383(3) . ?
C12B H12B 0.9500 . ?
C12B C13B 1.390(2) . ?
C13B H13B 0.9500 . ?
C14A C15A 1.386(2) . ?
C14A C19A 1.390(2) . ?
C15A H15A 0.9500 . ?
C15A C16A 1.394(3) . ?
C16A H16A 0.9500 . ?
C16A C17A 1.362(4) . ?
C17A H17A 0.9500 . ?
C17A C18A 1.376(3) . ?
C18A H18A 0.9500 . ?
C18A C19A 1.394(2) . ?
C19A H19A 0.9500 . ?
C14B C15B 1.386(3) . ?
C14B C19B 1.390(3) . ?
C15B H15B 0.9500 . ?
C15B C16B 1.394(3) . ?
C16B H16B 0.9500 . ?
C16B C17B 1.362(4) . ?
C17B H17B 0.9500 . ?
C17B C18B 1.376(4) . ?
C18B H18B 0.9500 . ?
C18B C19B 1.394(3) . ?
C19B H19B 0.9500 . ?
C20 H20A 0.9800 . ?
C20 H20B 0.9800 . ?
C20 H20C 0.9800 . ?
C21 H21 1.0000 . ?
C21 C22 1.5247(15) . ?
C21 C28 1.5289(14) . ?
C22 C23 1.3918(17) . ?
C22 C27 1.3886(16) . ?
C23 H23 0.9500 . ?
C23 C24 1.3923(18) . ?
C24 H24 0.9500 . ?
C24 C25 1.3784(19) . ?
C25 H25 0.9500 . ?
C25 C26 1.3820(19) . ?
C26 H26 0.9500 . ?
C26 C27 1.3919(17) . ?
C27 H27 0.9500 . ?
C28 C29 1.3894(16) . ?
C28 C33 1.3936(16) . ?
C29 H29 0.9500 . ?
C29 C30 1.3939(16) . ?
C30 H30 0.9500 . ?
C30 C31 1.3811(18) . ?
C31 H31 0.9500 . ?
C31 C32 1.3849(19) . ?
C32 H32 0.9500 . ?
C32 C33 1.3890(17) . ?
C33 H33 0.9500 . ?
N1A C34A 1.337(2) . ?
N1A C38A 1.333(3) . ?
N1A Li1 1.991(2) . ?
C34A H34A 0.9500 . ?
C34A C35A 1.383(2) . ?
C35A H35A 0.9500 . ?
C35A C36A 1.372(4) . ?
C36A H36A 0.9500 . ?
C36A C37A 1.382(3) . ?
C37A H37A 0.9500 . ?
C37A C38A 1.381(2) . ?
C38A H38A 0.9500 . ?
N1B C34B 1.342(3) . ?
N1B C38B 1.338(4) . ?
N1B Li1 2.010(3) . ?
C34B H34B 0.9500 . ?
C34B C35B 1.380(3) . ?
C35B H35B 0.9500 . ?
C35B C36B 1.375(5) . ?
C36B H36B 0.9500 . ?
C36B C37B 1.383(4) . ?
C37B H37B 0.9500 . ?
C37B C38B 1.377(3) . ?
C38B H38B 0.9500 . ?
N2A C40A 1.335(3) . ?
N2A C44A 1.320(3) . ?
C40A H40A 0.9500 . ?
C40A C41A 1.392(4) . ?
C41A H41A 0.9500 . ?
C41A C42A 1.378(4) . ?
C42A H42A 0.9500 . ?
C42A C43A 1.373(4) . ?
C43A H43A 0.9500 . ?
C43A C44A 1.382(3) . ?
C44A H44A 0.9500 . ?
N2B C40B 1.341(9) . ?
N2B C44B 1.340(7) . ?
C40B H40B 0.9500 . ?
C40B C41B 1.337(10) . ?
C41B H41B 0.9500 . ?
C41B C42B 1.372(9) . ?
C42B H42B 0.9500 . ?
C42B C43B 1.368(9) . ?
C43B H43B 0.9500 . ?
C43B C44B 1.324(9) . ?
C44B H44B 0.9500 . ?
Li1 Li1 2.472(4) 7_656 ?

loop_
_geom_torsion_atom_site_label_1
_geom_torsion_atom_site_label_2
_geom_torsion_atom_site_label_3
_geom_torsion_atom_site_label_4
_geom_torsion
_geom_torsion_site_symmetry_1
_geom_torsion_site_symmetry_2
_geom_torsion_site_symmetry_3
_geom_torsion_site_symmetry_4
_geom_torsion_publ_flag
O1 C1 C2 C3 179.00(9) . . . . ?
O1 C1 C2 C7 1.62(14) . . . . ?
O1 C1 C6 C5 -179.60(9) . . . . ?
O1 C1 C6 C21 0.90(14) . . . . ?
C1 O1 Li1 O1 -167.32(13) . . . 7_656 ?
C1 O1 Li1 N1A -28.9(3) . . . . ?
C1 O1 Li1 N1B -21.6(6) . . . . ?
C1 O1 Li1 Li1 -167.32(13) . . . 7_656 ?
C1 C2 C3 C4 0.66(16) . . . . ?
C1 C2 C7 C8A 81.5(4) . . . . ?
C1 C2 C7 C8B 76.9(4) . . . . ?
C1 C2 C7 C14A -154.9(3) . . . . ?
C1 C2 C7 C14B -147.2(6) . . . . ?
C1 C6 C21 C22 -97.01(11) . . . . ?
C1 C6 C21 C28 132.02(10) . . . . ?
C2 C1 C6 C5 1.00(15) . . . . ?
C2 C1 C6 C21 -178.50(9) . . . . ?
C2 C3 C4 C5 0.89(16) . . . . ?
C2 C3 C4 C20 -178.13(10) . . . . ?
C2 C7 C8A C9A -136.7(6) . . . . ?
C2 C7 C8A C13A 41.4(10) . . . . ?
C2 C7 C8B C9B -148.5(6) . . . . ?
C2 C7 C8B C13B 34.2(11) . . . . ?
C2 C7 C14A C15A -89.7(18) . . . . ?
C2 C7 C14A C19A 90.0(16) . . . . ?
C2 C7 C14B C15B -92(3) . . . . ?
C2 C7 C14B C19B 89(3) . . . . ?
C3 C2 C7 C8A -95.9(4) . . . . ?
C3 C2 C7 C8B -100.4(4) . . . . ?
C3 C2 C7 C14A 27.8(3) . . . . ?
C3 C2 C7 C14B 35.5(6) . . . . ?
C3 C4 C5 C6 -1.50(16) . . . . ?
C4 C5 C6 C1 0.56(16) . . . . ?
C4 C5 C6 C21 -179.97(10) . . . . ?
C5 C6 C21 C22 83.50(12) . . . . ?
C5 C6 C21 C28 -47.46(13) . . . . ?
C6 C1 C2 C3 -1.60(15) . . . . ?
C6 C1 C2 C7 -178.98(9) . . . . ?
C6 C21 C22 C23 126.39(12) . . . . ?
C6 C21 C22 C27 -54.10(14) . . . . ?
C6 C21 C28 C29 139.97(11) . . . . ?
C6 C21 C28 C33 -44.32(14) . . . . ?
C7 C2 C3 C4 177.87(10) . . . . ?
C7 C8A C9A C10A 178.5(8) . . . . ?
C7 C8A C13A C12A -179.5(5) . . . . ?
C7 C8B C9B C10B -178.4(9) . . . . ?
C7 C8B C13B C12B 176.8(7) . . . . ?
C7 C14A C15A C16A -178.0(13) . . . . ?
C7 C14A C19A C18A 178.0(12) . . . . ?
C7 C14B C15B C16B 180(2) . . . . ?
C7 C14B C19B C18B -178(2) . . . . ?
C8A C7 C14A C15A 36(2) . . . . ?
C8A C7 C14A C19A -144.5(14) . . . . ?
C8A C9A C10A C11A 2.7(8) . . . . ?
C9A C8A C13A C12A -1.3(10) . . . . ?
C9A C10A C11A C12A -4.6(8) . . . . ?
C10A C11A C12A C13A 3.7(6) . . . . ?
C11A C12A C13A C8A -0.7(7) . . . . ?
C13A C8A C9A C10A 0.3(10) . . . . ?
C8B C7 C14B C15B 40(4) . . . . ?
C8B C7 C14B C19B -139(2) . . . . ?
C8B C9B C10B C11B -0.1(9) . . . . ?
C9B C8B C13B C12B -0.5(11) . . . . ?
C9B C10B C11B C12B 2.4(9) . . . . ?
C10B C11B C12B C13B -3.8(7) . . . . ?
C11B C12B C13B C8B 2.9(8) . . . . ?
C13B C8B C9B C10B -0.9(11) . . . . ?
C14A C7 C8A C9A 97.1(10) . . . . ?
C14A C7 C8A C13A -84.8(11) . . . . ?
C14A C15A C16A C17A -1.8(19) . . . . ?
C15A C14A C19A C18A -2(2) . . . . ?
C15A C16A C17A C18A 1.1(13) . . . . ?
C16A C17A C18A C19A -1.2(13) . . . . ?
C17A C18A C19A C14A 1.8(18) . . . . ?
C19A C14A C15A C16A 2(3) . . . . ?
C14B C7 C8B C9B 77.5(16) . . . . ?
C14B C7 C8B C13B -99.8(16) . . . . ?
C14B C15B C16B C17B 2(4) . . . . ?
C15B C14B C19B C18B 3(5) . . . . ?
C15B C16B C17B C18B -4(2) . . . . ?
C16B C17B C18B C19B 6(3) . . . . ?
C17B C18B C19B C14B -5(3) . . . . ?
C19B C14B C15B C16B -1(5) . . . . ?
C20 C4 C5 C6 177.50(10) . . . . ?
C21 C22 C23 C24 179.18(13) . . . . ?
C21 C22 C27 C26 179.99(11) . . . . ?
C21 C28 C29 C30 177.12(11) . . . . ?
C21 C28 C33 C32 -177.29(12) . . . . ?
C22 C21 C28 C29 9.57(15) . . . . ?
C22 C21 C28 C33 -174.72(11) . . . . ?
C22 C23 C24 C25 1.0(2) . . . . ?
C23 C22 C27 C26 -0.48(18) . . . . ?
C23 C24 C25 C26 -0.9(2) . . . . ?
C24 C25 C26 C27 0.0(2) . . . . ?
C25 C26 C27 C22 0.64(19) . . . . ?
C27 C22 C23 C24 -0.4(2) . . . . ?
C28 C21 C22 C23 -103.32(13) . . . . ?
C28 C21 C22 C27 76.20(13) . . . . ?
C28 C29 C30 C31 -0.01(19) . . . . ?
C29 C28 C33 C32 -1.4(2) . . . . ?
C29 C30 C31 C32 -1.4(2) . . . . ?
C30 C31 C32 C33 1.4(2) . . . . ?
C31 C32 C33 C28 0.0(2) . . . . ?
C33 C28 C29 C30 1.37(18) . . . . ?
N1A C34A C35A C36A -1.0(7) . . . . ?
C34A N1A C38A C37A 0.8(7) . . . . ?
C34A C35A C36A C37A 0.2(8) . . . . ?
C35A C36A C37A C38A 0.9(6) . . . . ?
C36A C37A C38A N1A -1.5(5) . . . . ?
C38A N1A C34A C35A 0.5(5) . . . . ?
N1B C34B C35B C36B 0.1(19) . . . . ?
C34B N1B C38B C37B -3(2) . . . . ?
C34B C35B C36B C37B -3(2) . . . . ?
C35B C36B C37B C38B 2.2(16) . . . . ?
C36B C37B C38B N1B 0.8(14) . . . . ?
C38B N1B C34B C35B 2.8(16) . . . . ?
N2A C40A C41A C42A 1.1(5) . . . . ?
C40A N2A C44A C43A 0.1(4) . . . . ?
C40A C41A C42A C43A 0.6(4) . . . . ?
C41A C42A C43A C44A -1.8(4) . . . . ?
C42A C43A C44A N2A 1.5(4) . . . . ?
C44A N2A C40A C41A -1.4(4) . . . . ?
N2B C40B C41B C42B 3.6(11) . . . . ?
C40B N2B C44B C43B 0.9(10) . . . . ?
C40B C41B C42B C43B -3.4(11) . . . . ?
C41B C42B C43B C44B 2.3(13) . . . . ?
C42B C43B C44B N2B -1.0(13) . . . . ?
C44B N2B C40B C41B -2.3(10) . . . . ?
Li1 O1 C1 C2 94.01(16) . . . . ?
Li1 O1 C1 C2 -68.23(16) 7_656 . . . ?
Li1 O1 C1 C6 112.39(14) 7_656 . . . ?
Li1 O1 C1 C6 -85.37(17) . . . . ?
Li1 O1 Li1 O1 0.000(1) 7_656 . . 7_656 ?
Li1 O1 Li1 N1A 138.4(3) 7_656 . . . ?
Li1 O1 Li1 N1B 145.7(6) 7_656 . . . ?
Li1 N1A C34A C35A 175.8(6) . . . . ?
Li1 N1A C38A C37A -174.5(3) . . . . ?
Li1 N1B C34B C35B -173.7(16) . . . . ?
Li1 N1B C38B C37B 172.9(9) . . . . ?

loop_
_smtbx_masks_void_nr
_smtbx_masks_void_average_x
_smtbx_masks_void_average_y
_smtbx_masks_void_average_z
_smtbx_masks_void_volume
_smtbx_masks_void_count_electrons
_smtbx_masks_void_content
1 0.000 -0.086 0.250 286.0 86.5 ?
2 0.000 0.086 0.750 286.0 86.5 ?
3 0.500 0.586 0.750 286.0 86.5 ?
4 0.500 0.414 0.250 286.0 86.5 ?
